data_7704299
loop_
_publ_author_name
'Gallego, Cecilia Mariel'
'Gaviglio, Carina'
'Ben-David, Yehoshoa'
'Milstein, David'
'Doctorovich, Fabio'
'Pellegrino, Juan'

_publ_section_title
;
 Synthesis, structure and reactivity of NO<sup>+</sup>, NO&#x02D9; and
 NO<sup>-</sup> pincer PCN-Rh complexes.
;
_journal_issue 21
_journal_name_full 'Dalton transactions (Cambridge, England : 2003)'
_journal_page_first 7093
_journal_page_last 7108
_journal_paper_doi 10.1039/d0dt00962h
_journal_volume 49
_journal_year 2020
_chemical_formula_moiety 'C22 H38 N3 O P Rh, C32 H12 B F24'
_chemical_formula_sum 'C54 H50 B F24 N3 O P Rh'
_chemical_formula_weight 1357.66
_space_group_crystal_system triclinic
_space_group_IT_number 2
_space_group_name_Hall '-P 1'
_space_group_name_H-M_alt 'P -1'
_atom_sites_solution_hydrogens geom
_atom_sites_solution_primary iterative
_audit_creation_date 2020-04-19
_audit_creation_method
;
Olex2 1.2
(compiled 2018.05.29 svn.r3508 for OlexSys, GUI svn.r5506)
;
_audit_update_record
;
2020-05-01 deposited with the CCDC.	2020-05-04 downloaded from the CCDC.
;
_cell_angle_alpha 85.1790(10)
_cell_angle_beta 67.2410(10)
_cell_angle_gamma 84.6680(10)
_cell_formula_units_Z 2
_cell_length_a 12.9981(4)
_cell_length_b 14.4017(5)
_cell_length_c 16.7912(5)
_cell_measurement_reflns_used 9794
_cell_measurement_temperature 100(2)
_cell_measurement_theta_max 26.756
_cell_measurement_theta_min 2.289
_cell_volume 2881.99(16)
_computing_cell_refinement 'SAINT V8.38A (?, 2016)'
_computing_data_collection 'Bruker APEX3'
_computing_data_reduction 'SAINT V8.38A (?, 2016)'
_computing_molecular_graphics 'Olex2 (Dolomanov et al., 2009)'
_computing_publication_material 'Olex2 (Dolomanov et al., 2009)'
_computing_structure_refinement 'ShelXL (Sheldrick, 2015)'
_computing_structure_solution 'olex2.solve (Bourhis et al., 2015)'
_diffrn_ambient_temperature 100(2)
_diffrn_measured_fraction_theta_full 0.999
_diffrn_measured_fraction_theta_max 0.995
_diffrn_measurement_device_type 'Bruker APEX-III CCD'
_diffrn_measurement_method '\f and \w scans'
_diffrn_radiation_type MoK\a
_diffrn_radiation_wavelength 0.71073
_diffrn_reflns_av_R_equivalents 0.0774
_diffrn_reflns_av_unetI/netI 0.0458
_diffrn_reflns_Laue_measured_fraction_full 0.999
_diffrn_reflns_Laue_measured_fraction_max 0.995
_diffrn_reflns_limit_h_max 16
_diffrn_reflns_limit_h_min -16
_diffrn_reflns_limit_k_max 18
_diffrn_reflns_limit_k_min -18
_diffrn_reflns_limit_l_max 21
_diffrn_reflns_limit_l_min -21
_diffrn_reflns_number 128076
_diffrn_reflns_point_group_measured_fraction_full 0.999
_diffrn_reflns_point_group_measured_fraction_max 0.995
_diffrn_reflns_theta_full 25.242
_diffrn_reflns_theta_max 26.833
_diffrn_reflns_theta_min 2.146
_diffrn_standards_number 0
_exptl_absorpt_coefficient_mu 0.443
_exptl_absorpt_correction_T_max 0.7454
_exptl_absorpt_correction_T_min 0.6949
_exptl_absorpt_correction_type multi-scan
_exptl_absorpt_process_details 'Bruker SAINT'
_exptl_crystal_colour 'dark green'
_exptl_crystal_colour_modifier dark
_exptl_crystal_colour_primary green
_exptl_crystal_density_diffrn 1.565
_exptl_crystal_description plate
_exptl_crystal_F_000 1368
_exptl_crystal_size_max 0.4
_exptl_crystal_size_mid 0.3
_exptl_crystal_size_min 0.2
_refine_diff_density_max 3.171
_refine_diff_density_min -0.969
_refine_diff_density_rms 0.091
_refine_ls_extinction_method none
_refine_ls_goodness_of_fit_ref 1.017
_refine_ls_hydrogen_treatment constr
_refine_ls_matrix_type full
_refine_ls_number_parameters 883
_refine_ls_number_reflns 12323
_refine_ls_number_restraints 843
_refine_ls_restrained_S_all 1.004
_refine_ls_R_factor_all 0.0759
_refine_ls_R_factor_gt 0.0472
_refine_ls_shift/su_max 0.001
_refine_ls_shift/su_mean 0.000
_refine_ls_structure_factor_coef Fsqd
_refine_ls_weighting_details 'w=1/[\s^2^(Fo^2^)+(0.0644P)^2^+5.3904P] where P=(Fo^2^+2Fc^2^)/3'
_refine_ls_weighting_scheme calc
_refine_ls_wR_factor_gt 0.1165
_refine_ls_wR_factor_ref 0.1315
_reflns_Friedel_coverage 0.000
_reflns_number_gt 9115
_reflns_number_total 12323
_reflns_threshold_expression 'I > 2\s(I)'
_cod_data_source_file d0dt00962h2.cif
_cod_data_source_block cmg183_0m
_cod_depositor_comments 'Adding full bibliography for 7704295--7704299.cif.'
_cod_database_code 7704299
_shelx_shelxl_version_number 2017/1
_shelx_space_group_comment
;
The symmetry employed for this shelxl refinement is uniquely defined
by the following loop, which should always be used as a source of
symmetry information in preference to the above space-group names.
They are only intended as comments.
;
_shelx_estimated_absorpt_t_max 0.917
_shelx_estimated_absorpt_t_min 0.843
_olex2_refinement_description
;
1. Fixed Uiso
 At 1.2 times of:
  All C(H) groups, All C(H,H) groups
 At 1.5 times of:
  All C(H,H,H) groups
2. Rigid body (RIGU) restrains
 F23, F24, F22, C37, C33
 with sigma for 1-2 distances of 0.004 and sigma for 1-3 distances of 0.004
 F23A, F24A, F22A, C37, C33
 with sigma for 1-2 distances of 0.004 and sigma for 1-3 distances of 0.004
 F11, F12, F10, C29, C25
 with sigma for 1-2 distances of 0.004 and sigma for 1-3 distances of 0.004
 All non-hydrogen atoms
 with sigma for 1-2 distances of 0.002 and sigma for 1-3 distances of 0.002
 F11A, F10A, F12A, C29, C25
 with sigma for 1-2 distances of 0.004 and sigma for 1-3 distances of 0.004
3. Others
 Fixed Sof: F16(0.5) F17(0.5) F18(0.5) F16A(0.5) F17A(0.5) F18A(0.5) F22(0.33)
 F23(0.27) F24(0.4) F22A(0.67) F24A(0.6) F23A(0.73) F13(0.5) F14(0.5) F15(0.5)
 F13A(0.5) F14A(0.5) F15A(0.5) F10(0.5) F11(0.65) F12(0.5) F10A(0.5) F11A(0.35)
 F12A(0.5)
4.a Secondary CH2 refined with riding coordinates:
 C7(H7A,H7B), C16(H16A,H16B), C17(H17A,H17B), C19(H19A,H19B)
4.b Aromatic/amide H refined with riding coordinates:
 C3(H3), C4(H4), C5(H5), C24(H24), C26(H26), C28(H28), C32(H32), C34(H34),
 C36(H36), C40(H40), C42(H42), C44(H44), C48(H48), C50(H50), C52(H52)
4.c Idealised Me refined as rotating group:
 C9(H9A,H9B,H9C), C10(H10A,H10B,H10C), C11(H11A,H11B,H11C), C13(H13A,H13B,
 H13C), C14(H14A,H14B,H14C), C15(H15A,H15B,H15C), C18(H18A,H18B,H18C), C20(H20A,
 H20B,H20C), C22(H22A,H22B,H22C)
;
_olex2_submission_special_instructions 'No special instructions were received'

loop_
_space_group_symop_operation_xyz
'x, y, z'
'-x, -y, -z'

loop_
_atom_site_label
_atom_site_type_symbol
_atom_site_fract_x
_atom_site_fract_y
_atom_site_fract_z
_atom_site_U_iso_or_equiv
_atom_site_adp_type
_atom_site_occupancy
_atom_site_site_symmetry_order
_atom_site_calc_flag
_atom_site_refinement_flags_posn
_atom_site_refinement_flags_adp
_atom_site_refinement_flags_occupancy
_atom_site_disorder_assembly
_atom_site_disorder_group
Rh1 Rh 0.11665(2) 0.15678(2) 0.76103(2) 0.02092(9) Uani 1 1 d . U . . .
P1 P 0.00641(7) 0.03915(6) 0.76441(6) 0.02038(19) Uani 1 1 d . U . . .
O1 O 0.2920(2) 0.1071(2) 0.60923(18) 0.0445(7) Uani 1 1 d . U . . .
N1 N 0.2257(3) 0.1645(2) 0.6445(2) 0.0331(7) Uani 1 1 d . U . . .
N2 N 0.0233(2) 0.2775(2) 0.72997(18) 0.0229(6) Uani 1 1 d . U . . .
N3 N 0.2101(3) 0.2366(2) 0.8129(2) 0.0333(7) Uani 1 1 d . U . . .
C1 C 0.2015(3) 0.0500(3) 0.7971(2) 0.0228(7) Uani 1 1 d . U . . .
C2 C 0.2888(3) 0.0753(3) 0.8178(2) 0.0269(7) Uani 1 1 d . U . . .
C3 C 0.3516(3) 0.0066(3) 0.8464(2) 0.0307(8) Uani 1 1 d . U . . .
H3 H 0.409963 0.023520 0.862058 0.037 Uiso 1 1 calc R . . . .
C4 C 0.3289(3) -0.0852(3) 0.8519(2) 0.0324(8) Uani 1 1 d . U . . .
H4 H 0.372214 -0.131541 0.871235 0.039 Uiso 1 1 calc R . . . .
C5 C 0.2440(3) -0.1120(3) 0.8299(2) 0.0294(8) Uani 1 1 d . U . . .
H5 H 0.229519 -0.175992 0.833680 0.035 Uiso 1 1 calc R . . . .
C6 C 0.1799(3) -0.0434(3) 0.8019(2) 0.0233(7) Uani 1 1 d . U . . .
C7 C 0.0915(3) -0.0688(2) 0.7714(2) 0.0260(7) Uani 1 1 d . U . . .
H7A H 0.043863 -0.115345 0.812746 0.031 Uiso 1 1 calc R . . . .
H7B H 0.126958 -0.096079 0.714092 0.031 Uiso 1 1 calc R . . . .
C8 C -0.1179(3) 0.0396(3) 0.8696(2) 0.0301(8) Uani 1 1 d . U . . .
C9 C -0.0703(4) 0.0207(3) 0.9406(2) 0.0408(10) Uani 1 1 d . U . . .
H9A H -0.033950 -0.042393 0.936389 0.061 Uiso 1 1 calc GR . . . .
H9B H -0.131184 0.026211 0.997484 0.061 Uiso 1 1 calc GR . . . .
H9C H -0.015508 0.066396 0.933247 0.061 Uiso 1 1 calc GR . . . .
C10 C -0.2001(4) -0.0332(3) 0.8798(3) 0.0442(10) Uani 1 1 d . U . . .
H10A H -0.236133 -0.017865 0.838305 0.066 Uiso 1 1 calc GR . . . .
H10B H -0.257005 -0.033821 0.938705 0.066 Uiso 1 1 calc GR . . . .
H10C H -0.160102 -0.094870 0.868798 0.066 Uiso 1 1 calc GR . . . .
C11 C -0.1795(3) 0.1373(3) 0.8817(3) 0.0368(9) Uani 1 1 d . U . . .
H11A H -0.125965 0.184457 0.873200 0.055 Uiso 1 1 calc GR . . . .
H11B H -0.237155 0.139835 0.940234 0.055 Uiso 1 1 calc GR . . . .
H11C H -0.214518 0.149729 0.839292 0.055 Uiso 1 1 calc GR . . . .
C12 C -0.0338(3) 0.0266(2) 0.6707(2) 0.0247(7) Uani 1 1 d . U . . .
C13 C -0.0697(4) -0.0712(3) 0.6690(3) 0.0392(10) Uani 1 1 d . U . . .
H13A H -0.008741 -0.117577 0.667042 0.059 Uiso 1 1 calc GR . . . .
H13B H -0.087362 -0.074911 0.617702 0.059 Uiso 1 1 calc GR . . . .
H13C H -0.136002 -0.083728 0.721146 0.059 Uiso 1 1 calc GR . . . .
C14 C -0.1262(3) 0.1008(3) 0.6717(2) 0.0266(7) Uani 1 1 d . U . . .
H14A H -0.196636 0.084552 0.718383 0.040 Uiso 1 1 calc GR . . . .
H14B H -0.134987 0.103646 0.616166 0.040 Uiso 1 1 calc GR . . . .
H14C H -0.106290 0.161681 0.681300 0.040 Uiso 1 1 calc GR . . . .
C15 C 0.0701(3) 0.0442(3) 0.5886(2) 0.0334(8) Uani 1 1 d . U . . .
H15A H 0.088722 0.109286 0.584896 0.050 Uiso 1 1 calc GR . . . .
H15B H 0.054943 0.032162 0.537734 0.050 Uiso 1 1 calc GR . . . .
H15C H 0.133147 0.002505 0.590687 0.050 Uiso 1 1 calc GR . . . .
C16 C 0.3140(3) 0.1763(3) 0.8025(3) 0.0323(8) Uani 1 1 d . U . . .
H16A H 0.345166 0.193200 0.844272 0.039 Uiso 1 1 calc R . . . .
H16B H 0.370688 0.186941 0.743440 0.039 Uiso 1 1 calc R . . . .
C17 C 0.1440(4) 0.2420(3) 0.9093(3) 0.0433(10) Uani 1 1 d . U . . .
H17A H 0.129198 0.177852 0.935246 0.052 Uiso 1 1 calc R . . . .
H17B H 0.190104 0.269249 0.935345 0.052 Uiso 1 1 calc R . . . .
C18 C 0.0337(4) 0.2994(4) 0.9324(3) 0.0518(12) Uani 1 1 d . U . . .
H18A H -0.010117 0.276255 0.902934 0.078 Uiso 1 1 calc GR . . . .
H18B H 0.047839 0.364955 0.914010 0.078 Uiso 1 1 calc GR . . . .
H18C H -0.007935 0.294046 0.995056 0.078 Uiso 1 1 calc GR . . . .
C19 C 0.2356(4) 0.3306(3) 0.7693(3) 0.0414(10) Uani 1 1 d . U . . .
H19A H 0.164268 0.364165 0.772242 0.050 Uiso 1 1 calc R . . . .
H19B H 0.282013 0.322230 0.707448 0.050 Uiso 1 1 calc R . . . .
C20 C 0.2953(4) 0.3930(4) 0.8042(4) 0.0590(14) Uani 1 1 d . U . . .
H20A H 0.309243 0.451967 0.769235 0.089 Uiso 1 1 calc GR . . . .
H20B H 0.366604 0.361440 0.801449 0.089 Uiso 1 1 calc GR . . . .
H20C H 0.248406 0.405847 0.864390 0.089 Uiso 1 1 calc GR . . . .
C21 C -0.0188(3) 0.3436(2) 0.7110(2) 0.0233(7) Uani 1 1 d . U . . .
C22 C -0.0719(3) 0.4286(3) 0.6873(3) 0.0339(9) Uani 1 1 d . U . . .
H22A H -0.117317 0.412988 0.655944 0.051 Uiso 1 1 calc GR . . . .
H22B H -0.014425 0.469909 0.650227 0.051 Uiso 1 1 calc GR . . . .
H22C H -0.119878 0.460255 0.739664 0.051 Uiso 1 1 calc GR . . . .
F1 F 0.28462(18) -0.02484(16) 0.41987(14) 0.0359(5) Uani 1 1 d . U . . .
F2 F 0.4528(2) -0.08702(15) 0.37839(19) 0.0475(7) Uani 1 1 d . U . . .
F3 F 0.38324(19) -0.03641(14) 0.28520(15) 0.0357(5) Uani 1 1 d . U . . .
F4 F 0.6072(2) 0.23801(16) 0.47678(14) 0.0369(5) Uani 1 1 d . U . . .
F5 F 0.69826(19) 0.11221(15) 0.41977(16) 0.0383(6) Uani 1 1 d . U . . .
F6 F 0.72566(17) 0.24284(16) 0.34531(14) 0.0337(5) Uani 1 1 d . U . . .
F7 F 0.4699(2) 0.08921(14) 0.03911(14) 0.0357(5) Uani 1 1 d . U . . .
F8 F 0.38398(18) 0.18756(16) -0.01998(15) 0.0362(5) Uani 1 1 d . U . . .
F9 F 0.55879(19) 0.15291(15) -0.08591(13) 0.0365(5) Uani 1 1 d . U . . .
F19 F -0.1214(2) 0.2466(2) 0.48234(16) 0.0543(7) Uani 1 1 d . U . . .
F20 F 0.00380(19) 0.26911(18) 0.53119(14) 0.0431(6) Uani 1 1 d . U . . .
F21 F -0.0924(2) 0.38499(19) 0.50254(15) 0.0508(7) Uani 1 1 d . U . . .
C23 C 0.4497(3) 0.3296(2) 0.1685(2) 0.0153(6) Uani 1 1 d . U . . .
C24 C 0.5372(3) 0.3868(2) 0.1238(2) 0.0190(6) Uani 1 1 d . U . . .
H24 H 0.551146 0.434749 0.153196 0.023 Uiso 1 1 calc R . . . .
C25 C 0.6051(3) 0.3752(2) 0.0367(2) 0.0223(7) Uani 1 1 d . U . . .
C26 C 0.5897(3) 0.3060(2) -0.0088(2) 0.0215(7) Uani 1 1 d . U . . .
H26 H 0.635680 0.298692 -0.068010 0.026 Uiso 1 1 calc R . . . .
C27 C 0.5037(3) 0.2470(2) 0.0355(2) 0.0173(6) Uani 1 1 d . U . . .
C28 C 0.4371(3) 0.2590(2) 0.1210(2) 0.0163(6) Uani 1 1 d . U . . .
H28 H 0.379690 0.217357 0.149196 0.020 Uiso 1 1 calc R . . . .
C30 C 0.4807(3) 0.1699(2) -0.0084(2) 0.0227(7) Uani 1 1 d . U . . .
C31 C 0.2369(3) 0.3254(2) 0.2844(2) 0.0148(6) Uani 1 1 d . U . . .
C32 C 0.1960(3) 0.3430(2) 0.2188(2) 0.0182(6) Uani 1 1 d . U . . .
H32 H 0.247220 0.355206 0.161238 0.022 Uiso 1 1 calc R . . . .
C33 C 0.0823(3) 0.3433(2) 0.2348(2) 0.0208(6) Uani 1 1 d . U . . .
C34 C 0.0048(3) 0.3273(2) 0.3174(2) 0.0210(7) Uani 1 1 d . U . . .
H34 H -0.072574 0.327474 0.328290 0.025 Uiso 1 1 calc R . . . .
C35 C 0.0431(3) 0.3110(2) 0.3838(2) 0.0202(6) Uani 1 1 d . U . . .
C36 C 0.1562(3) 0.3085(2) 0.3680(2) 0.0185(6) Uani 1 1 d . U . . .
H36 H 0.179833 0.294991 0.414831 0.022 Uiso 1 1 calc R . . . .
C37 C 0.0434(3) 0.3628(3) 0.1621(3) 0.0335(8) Uani 1 1 d . U . . .
C38 C -0.0408(3) 0.3006(3) 0.4744(2) 0.0324(8) Uani 1 1 d . U . . .
C39 C 0.4163(3) 0.2428(2) 0.31608(19) 0.0157(6) Uani 1 1 d . U . . .
C40 C 0.3794(3) 0.1528(2) 0.3257(2) 0.0182(6) Uani 1 1 d . U . . .
H40 H 0.317807 0.143289 0.310919 0.022 Uiso 1 1 calc R . . . .
C41 C 0.4304(3) 0.0767(2) 0.3564(2) 0.0211(6) Uani 1 1 d . U . . .
C42 C 0.5172(3) 0.0872(2) 0.3818(2) 0.0208(6) Uani 1 1 d . U . . .
H42 H 0.550346 0.035339 0.404155 0.025 Uiso 1 1 calc R . . . .
C43 C 0.5547(3) 0.1754(2) 0.3738(2) 0.0196(6) Uani 1 1 d . U . . .
C44 C 0.5071(3) 0.2509(2) 0.3402(2) 0.0181(6) Uani 1 1 d . U . . .
H44 H 0.536957 0.310198 0.333238 0.022 Uiso 1 1 calc R . . . .
C45 C 0.6462(3) 0.1920(2) 0.4033(2) 0.0262(7) Uani 1 1 d . U . . .
C46 C 0.3891(3) -0.0179(2) 0.3598(3) 0.0282(7) Uani 1 1 d . U . . .
C47 C 0.3673(2) 0.4277(2) 0.3178(2) 0.0161(6) Uani 1 1 d . U . . .
C48 C 0.3712(3) 0.5166(2) 0.2765(2) 0.0179(6) Uani 1 1 d . U . . .
H48 H 0.379538 0.522083 0.217595 0.021 Uiso 1 1 calc R . . . .
C49 C 0.3632(3) 0.5977(2) 0.3197(2) 0.0219(6) Uani 1 1 d . U . . .
C50 C 0.3492(3) 0.5932(2) 0.4056(2) 0.0245(7) Uani 1 1 d . U . . .
H50 H 0.345256 0.648214 0.434536 0.029 Uiso 1 1 calc R . . . .
C51 C 0.3412(3) 0.5061(2) 0.4485(2) 0.0228(7) Uani 1 1 d . U . . .
C52 C 0.3505(3) 0.4261(2) 0.4054(2) 0.0198(6) Uani 1 1 d . U . . .
H52 H 0.345330 0.367384 0.436623 0.024 Uiso 1 1 calc R . . . .
C53 C 0.3680(4) 0.6891(3) 0.2707(3) 0.0342(8) Uani 1 1 d . U . . .
C54 C 0.3193(4) 0.4958(3) 0.5430(2) 0.0342(8) Uani 1 1 d . U . . .
B1 B 0.3682(3) 0.3324(2) 0.2710(2) 0.0150(6) Uani 1 1 d . U . . .
C29 C 0.6968(3) 0.4400(3) -0.0074(2) 0.0327(8) Uani 1 1 d . U . . .
F16 F 0.3412(10) 0.7620(9) 0.3265(8) 0.068(3) Uani 0.5 1 d . U P A 1
F17 F 0.2874(19) 0.707(2) 0.2389(15) 0.037(3) Uani 0.5 1 d . U P A 1
F18 F 0.4578(13) 0.7033(11) 0.2085(9) 0.069(4) Uani 0.5 1 d . U P A 1
F16A F 0.3914(10) 0.7574(9) 0.3038(8) 0.059(3) Uani 0.5 1 d . U P A 2
F17A F 0.2778(19) 0.706(2) 0.2513(17) 0.049(4) Uani 0.5 1 d . U P A 2
F18A F 0.4560(12) 0.6851(11) 0.1878(7) 0.0397(19) Uani 0.5 1 d . U P A 2
F22 F -0.0612(12) 0.3516(14) 0.1783(17) 0.073(5) Uani 0.33 1 d . U P B 1
F23 F 0.0877(13) 0.2851(11) 0.1079(8) 0.076(4) Uani 0.27 1 d . U P B 1
F24 F 0.0606(11) 0.4351(9) 0.1249(9) 0.082(3) Uani 0.4 1 d . U P B 1
F22A F -0.0392(7) 0.3152(5) 0.1694(8) 0.064(2) Uani 0.67 1 d . U P B 2
F24A F -0.0005(7) 0.4563(4) 0.1635(5) 0.073(2) Uani 0.6 1 d . U P B 2
F23A F 0.1212(3) 0.3593(5) 0.0849(2) 0.0705(14) Uani 0.73 1 d . U P B 2
F13 F 0.3993(16) 0.4493(10) 0.5589(17) 0.047(3) Uani 0.5 1 d . U P C 1
F14 F 0.2182(16) 0.4512(12) 0.5866(14) 0.043(2) Uani 0.5 1 d . U P C 1
F15 F 0.2938(8) 0.5769(7) 0.5794(8) 0.056(2) Uani 0.5 1 d . U P C 1
F13A F 0.3857(16) 0.4250(9) 0.5623(16) 0.042(3) Uani 0.5 1 d . U P C 2
F14A F 0.2234(16) 0.4768(12) 0.5925(14) 0.060(4) Uani 0.5 1 d . U P C 2
F15A F 0.3487(9) 0.5712(7) 0.5727(9) 0.068(3) Uani 0.5 1 d . U P C 2
F10 F 0.6611(15) 0.5297(10) 0.0110(10) 0.060(3) Uani 0.5 1 d . U P D 1
F11 F 0.7379(7) 0.4390(6) -0.0936(4) 0.061(2) Uani 0.65 1 d . U P D 1
F12 F 0.7725(13) 0.4328(14) 0.0158(10) 0.082(4) Uani 0.5 1 d . U P D 1
F10A F 0.6628(13) 0.5271(10) -0.0114(10) 0.068(4) Uani 0.5 1 d . U P D 2
F11A F 0.7711(13) 0.4055(11) -0.0816(8) 0.065(4) Uani 0.35 1 d . U P D 2
F12A F 0.7756(10) 0.4295(10) 0.0340(8) 0.047(2) Uani 0.5 1 d . U P D 2

loop_
_atom_site_aniso_label
_atom_site_aniso_U_11
_atom_site_aniso_U_22
_atom_site_aniso_U_33
_atom_site_aniso_U_23
_atom_site_aniso_U_13
_atom_site_aniso_U_12
Rh1 0.02081(14) 0.02245(15) 0.02309(15) -0.00493(10) -0.01234(11) 0.00198(10)
P1 0.0214(4) 0.0199(4) 0.0207(4) -0.0008(3) -0.0098(4) 0.0026(3)
O1 0.0370(16) 0.0556(19) 0.0314(15) -0.0045(13) -0.0055(13) 0.0113(13)
N1 0.0312(17) 0.0360(18) 0.0289(16) -0.0017(13) -0.0082(13) -0.0010(13)
N2 0.0238(15) 0.0240(14) 0.0236(15) -0.0045(12) -0.0113(12) -0.0025(11)
N3 0.0320(16) 0.0361(16) 0.0394(17) -0.0055(14) -0.0213(14) -0.0016(13)
C1 0.0174(15) 0.0314(16) 0.0185(16) -0.0032(13) -0.0072(13) 0.0063(12)
C2 0.0173(16) 0.0433(18) 0.0195(17) -0.0054(15) -0.0070(14) 0.0041(13)
C3 0.0203(17) 0.053(2) 0.0180(17) -0.0043(16) -0.0079(14) 0.0087(15)
C4 0.0253(18) 0.051(2) 0.0170(17) -0.0024(16) -0.0080(15) 0.0152(16)
C5 0.0301(18) 0.0343(19) 0.0195(17) -0.0032(15) -0.0076(15) 0.0119(15)
C6 0.0212(16) 0.0310(16) 0.0147(16) -0.0017(13) -0.0052(13) 0.0054(13)
C7 0.0301(18) 0.0212(17) 0.0272(18) -0.0028(14) -0.0125(15) 0.0044(14)
C8 0.0234(17) 0.038(2) 0.0238(17) 0.0039(15) -0.0054(14) 0.0025(14)
C9 0.034(2) 0.060(3) 0.0212(18) 0.0035(18) -0.0065(16) 0.0086(19)
C10 0.034(2) 0.051(2) 0.042(2) 0.014(2) -0.0100(19) -0.0089(18)
C11 0.029(2) 0.047(2) 0.028(2) -0.0019(17) -0.0073(17) 0.0113(17)
C12 0.0303(18) 0.0234(17) 0.0265(17) -0.0027(14) -0.0174(14) -0.0018(14)
C13 0.061(3) 0.0252(18) 0.047(2) -0.0007(17) -0.037(2) -0.0066(18)
C14 0.0281(18) 0.0284(18) 0.0287(19) 0.0036(15) -0.0170(15) -0.0060(14)
C15 0.036(2) 0.042(2) 0.0234(18) -0.0046(16) -0.0129(15) 0.0042(17)
C16 0.0263(18) 0.0431(19) 0.036(2) -0.0072(17) -0.0205(16) 0.0010(15)
C17 0.043(2) 0.061(3) 0.0363(19) -0.0198(19) -0.0250(18) 0.009(2)
C18 0.047(2) 0.072(3) 0.044(3) -0.024(2) -0.026(2) 0.015(2)
C19 0.044(2) 0.036(2) 0.057(3) -0.0020(18) -0.031(2) -0.0094(18)
C20 0.060(3) 0.047(3) 0.090(4) -0.014(3) -0.047(3) -0.008(2)
C21 0.0236(17) 0.0220(16) 0.0255(18) -0.0049(13) -0.0096(15) -0.0029(13)
C22 0.038(2) 0.0208(18) 0.043(2) -0.0018(16) -0.0172(19) 0.0028(15)
F1 0.0287(11) 0.0381(13) 0.0361(12) 0.0119(10) -0.0075(9) -0.0134(9)
F2 0.0408(13) 0.0195(11) 0.0868(19) 0.0158(12) -0.0327(14) -0.0044(10)
F3 0.0390(13) 0.0232(11) 0.0410(12) -0.0054(9) -0.0085(10) -0.0102(9)
F4 0.0494(14) 0.0392(13) 0.0326(12) -0.0172(10) -0.0265(11) 0.0082(10)
F5 0.0460(13) 0.0319(12) 0.0534(14) -0.0098(10) -0.0393(12) 0.0150(10)
F6 0.0265(11) 0.0405(12) 0.0413(12) -0.0077(10) -0.0199(10) -0.0010(9)
F7 0.0574(15) 0.0186(10) 0.0324(12) -0.0031(8) -0.0176(11) -0.0055(10)
F8 0.0363(12) 0.0390(13) 0.0438(13) -0.0148(10) -0.0247(11) -0.0002(10)
F9 0.0410(12) 0.0357(12) 0.0243(11) -0.0149(9) 0.0004(9) -0.0070(10)
F19 0.0345(13) 0.0820(19) 0.0369(14) 0.0097(13) 0.0002(11) -0.0309(13)
F20 0.0303(12) 0.0640(16) 0.0246(11) 0.0153(11) -0.0034(10) -0.0002(11)
F21 0.0427(14) 0.0599(15) 0.0311(13) -0.0063(11) 0.0021(11) 0.0192(12)
C23 0.0166(14) 0.0146(14) 0.0147(14) 0.0004(11) -0.0072(11) 0.0039(11)
C24 0.0194(15) 0.0215(16) 0.0168(14) -0.0027(12) -0.0069(12) -0.0029(12)
C25 0.0180(15) 0.0283(17) 0.0182(15) 0.0014(12) -0.0042(12) -0.0049(13)
C26 0.0189(16) 0.0274(17) 0.0151(15) -0.0018(12) -0.0033(13) -0.0006(13)
C27 0.0184(15) 0.0172(15) 0.0170(14) -0.0016(11) -0.0081(12) 0.0024(11)
C28 0.0161(15) 0.0144(15) 0.0178(14) 0.0014(11) -0.0065(12) 0.0004(12)
C30 0.0242(16) 0.0232(16) 0.0187(15) -0.0049(12) -0.0055(13) -0.0012(13)
C31 0.0162(13) 0.0089(14) 0.0181(14) -0.0022(11) -0.0052(11) 0.0007(11)
C32 0.0188(14) 0.0172(16) 0.0176(15) -0.0012(12) -0.0059(12) -0.0005(12)
C33 0.0211(15) 0.0195(16) 0.0246(15) -0.0028(13) -0.0115(12) -0.0013(13)
C34 0.0160(15) 0.0182(16) 0.0287(15) -0.0026(13) -0.0081(12) -0.0010(13)
C35 0.0186(14) 0.0164(16) 0.0220(14) 0.0004(12) -0.0044(12) 0.0007(12)
C36 0.0194(14) 0.0168(16) 0.0180(15) -0.0007(12) -0.0065(12) 0.0018(12)
C37 0.0253(17) 0.050(2) 0.0295(17) 0.0030(15) -0.0154(14) -0.0072(15)
C38 0.0202(16) 0.042(2) 0.0283(17) 0.0042(15) -0.0038(14) -0.0006(14)
C39 0.0171(14) 0.0180(14) 0.0096(14) -0.0030(11) -0.0027(12) 0.0022(11)
C40 0.0151(15) 0.0214(14) 0.0169(16) -0.0001(12) -0.0051(13) -0.0014(12)
C41 0.0180(15) 0.0197(15) 0.0194(16) 0.0014(12) -0.0012(13) -0.0004(12)
C42 0.0217(16) 0.0217(15) 0.0157(16) -0.0007(13) -0.0052(13) 0.0054(12)
C43 0.0200(15) 0.0238(15) 0.0153(15) -0.0054(12) -0.0078(13) 0.0058(12)
C44 0.0201(15) 0.0175(15) 0.0180(16) -0.0070(12) -0.0084(13) 0.0035(12)
C45 0.0309(17) 0.0255(17) 0.0294(17) -0.0103(13) -0.0200(14) 0.0095(13)
C46 0.0231(16) 0.0200(16) 0.0371(18) 0.0078(14) -0.0081(14) -0.0028(13)
C47 0.0116(14) 0.0177(14) 0.0182(14) -0.0013(11) -0.0050(12) 0.0003(11)
C48 0.0156(15) 0.0208(14) 0.0187(15) -0.0015(12) -0.0079(13) -0.0015(12)
C49 0.0193(16) 0.0167(14) 0.0296(16) -0.0008(12) -0.0093(14) -0.0019(12)
C50 0.0232(17) 0.0214(15) 0.0319(16) -0.0112(13) -0.0124(15) 0.0004(14)
C51 0.0217(17) 0.0261(16) 0.0202(14) -0.0077(12) -0.0073(13) 0.0025(13)
C52 0.0197(16) 0.0196(15) 0.0183(14) -0.0018(12) -0.0058(13) 0.0021(13)
C53 0.0432(19) 0.0183(16) 0.046(2) 0.0017(14) -0.0217(16) -0.0056(15)
C54 0.045(2) 0.0324(18) 0.0248(17) -0.0104(14) -0.0127(16) 0.0027(16)
B1 0.0146(15) 0.0154(15) 0.0132(15) -0.0002(12) -0.0035(12) 0.0001(13)
C29 0.0282(18) 0.0446(18) 0.0237(16) -0.0028(15) -0.0047(14) -0.0170(15)
F16 0.139(11) 0.015(3) 0.072(6) -0.006(4) -0.063(6) -0.002(6)
F17 0.045(4) 0.030(8) 0.035(4) 0.003(4) -0.018(3) 0.006(4)
F18 0.046(3) 0.048(8) 0.090(8) 0.038(5) -0.008(5) -0.016(4)
F16A 0.107(8) 0.021(3) 0.059(5) -0.002(3) -0.040(5) -0.022(5)
F17A 0.044(4) 0.027(7) 0.077(12) 0.024(7) -0.031(6) -0.001(5)
F18A 0.050(3) 0.028(4) 0.039(3) 0.009(2) -0.014(2) -0.008(3)
F22 0.028(4) 0.142(13) 0.057(7) 0.035(10) -0.030(4) -0.026(5)
F23 0.112(9) 0.095(6) 0.051(6) -0.034(5) -0.066(6) 0.033(7)
F24 0.109(9) 0.082(5) 0.100(9) 0.057(5) -0.089(7) -0.058(5)
F22A 0.071(4) 0.085(4) 0.068(5) 0.036(4) -0.060(4) -0.050(4)
F24A 0.115(6) 0.063(3) 0.072(4) -0.010(3) -0.075(4) 0.033(3)
F23A 0.034(2) 0.159(5) 0.0216(16) 0.000(2) -0.0150(14) -0.007(3)
F13 0.049(4) 0.072(8) 0.031(4) -0.001(7) -0.027(4) 0.000(5)
F14 0.044(3) 0.057(6) 0.021(3) -0.001(4) -0.004(2) -0.011(4)
F15 0.104(7) 0.038(3) 0.024(3) -0.016(2) -0.021(5) 0.000(4)
F13A 0.059(6) 0.045(5) 0.028(4) -0.005(4) -0.025(5) 0.007(5)
F14A 0.046(3) 0.098(11) 0.025(4) 0.002(7) -0.004(3) 0.001(5)
F15A 0.129(9) 0.049(3) 0.043(5) -0.017(3) -0.049(7) -0.013(5)
F10 0.067(5) 0.042(3) 0.050(5) -0.011(4) 0.008(4) -0.035(3)
F11 0.074(5) 0.080(5) 0.0203(18) 0.001(2) 0.002(2) -0.056(4)
F12 0.060(5) 0.124(8) 0.082(7) 0.062(6) -0.051(5) -0.063(4)
F10A 0.038(4) 0.048(3) 0.095(10) 0.039(5) -0.006(6) -0.015(3)
F11A 0.044(6) 0.095(10) 0.036(5) -0.026(6) 0.018(4) -0.045(5)
F12A 0.030(3) 0.070(5) 0.046(4) 0.000(4) -0.018(3) -0.024(3)

loop_
_atom_type_symbol
_atom_type_description
_atom_type_scat_dispersion_real
_atom_type_scat_dispersion_imag
_atom_type_scat_source
C C 0.0033 0.0016 'International Tables Vol C Tables 4.2.6.8 and 6.1.1.4'
H H 0.0000 0.0000 'International Tables Vol C Tables 4.2.6.8 and 6.1.1.4'
N N 0.0061 0.0033 'International Tables Vol C Tables 4.2.6.8 and 6.1.1.4'
P P 0.1023 0.0942 'International Tables Vol C Tables 4.2.6.8 and 6.1.1.4'
Rh Rh -1.1178 0.9187 'International Tables Vol C Tables 4.2.6.8 and 6.1.1.4'
O O 0.0106 0.0060 'International Tables Vol C Tables 4.2.6.8 and 6.1.1.4'
B B 0.0013 0.0007 'International Tables Vol C Tables 4.2.6.8 and 6.1.1.4'
F F 0.0171 0.0103 'International Tables Vol C Tables 4.2.6.8 and 6.1.1.4'

loop_
_geom_angle_atom_site_label_1
_geom_angle_atom_site_label_2
_geom_angle_atom_site_label_3
_geom_angle
_geom_angle_site_symmetry_1
_geom_angle_site_symmetry_3
_geom_angle_publ_flag
N1 Rh1 P1 105.38(10) . . ?
N1 Rh1 N2 89.28(13) . . ?
N1 Rh1 N3 94.26(13) . . ?
N1 Rh1 C1 93.41(14) . . ?
N2 Rh1 P1 100.77(8) . . ?
N2 Rh1 N3 95.28(11) . . ?
N3 Rh1 P1 154.63(9) . . ?
C1 Rh1 P1 81.45(10) . . ?
C1 Rh1 N2 175.95(12) . . ?
C1 Rh1 N3 81.51(13) . . ?
C7 P1 Rh1 103.94(12) . . ?
C7 P1 C8 105.11(17) . . ?
C7 P1 C12 105.49(16) . . ?
C8 P1 Rh1 108.78(13) . . ?
C12 P1 Rh1 120.11(12) . . ?
C12 P1 C8 111.99(17) . . ?
O1 N1 Rh1 127.2(3) . . ?
C21 N2 Rh1 175.3(3) . . ?
C16 N3 Rh1 104.7(2) . . ?
C16 N3 C17 106.6(3) . . ?
C17 N3 Rh1 107.6(2) . . ?
C19 N3 Rh1 113.7(2) . . ?
C19 N3 C16 111.9(3) . . ?
C19 N3 C17 111.9(3) . . ?
C2 C1 Rh1 114.7(3) . . ?
C6 C1 Rh1 125.2(2) . . ?
C6 C1 C2 120.1(3) . . ?
C1 C2 C3 119.6(4) . . ?
C1 C2 C16 116.9(3) . . ?
C3 C2 C16 123.4(3) . . ?
C2 C3 H3 120.1 . . ?
C4 C3 C2 119.8(4) . . ?
C4 C3 H3 120.1 . . ?
C3 C4 H4 119.3 . . ?
C3 C4 C5 121.4(3) . . ?
C5 C4 H4 119.3 . . ?
C4 C5 H5 120.4 . . ?
C4 C5 C6 119.2(4) . . ?
C6 C5 H5 120.4 . . ?
C1 C6 C5 119.8(3) . . ?
C1 C6 C7 118.6(3) . . ?
C5 C6 C7 121.5(3) . . ?
P1 C7 H7A 110.2 . . ?
P1 C7 H7B 110.2 . . ?
C6 C7 P1 107.6(2) . . ?
C6 C7 H7A 110.2 . . ?
C6 C7 H7B 110.2 . . ?
H7A C7 H7B 108.5 . . ?
C9 C8 P1 105.8(3) . . ?
C9 C8 C11 107.7(3) . . ?
C10 C8 P1 114.5(3) . . ?
C10 C8 C9 109.2(3) . . ?
C10 C8 C11 109.5(3) . . ?
C11 C8 P1 109.9(3) . . ?
C8 C9 H9A 109.5 . . ?
C8 C9 H9B 109.5 . . ?
C8 C9 H9C 109.5 . . ?
H9A C9 H9B 109.5 . . ?
H9A C9 H9C 109.5 . . ?
H9B C9 H9C 109.5 . . ?
C8 C10 H10A 109.5 . . ?
C8 C10 H10B 109.5 . . ?
C8 C10 H10C 109.5 . . ?
H10A C10 H10B 109.5 . . ?
H10A C10 H10C 109.5 . . ?
H10B C10 H10C 109.5 . . ?
C8 C11 H11A 109.5 . . ?
C8 C11 H11B 109.5 . . ?
C8 C11 H11C 109.5 . . ?
H11A C11 H11B 109.5 . . ?
H11A C11 H11C 109.5 . . ?
H11B C11 H11C 109.5 . . ?
C13 C12 P1 112.6(3) . . ?
C13 C12 C15 108.3(3) . . ?
C14 C12 P1 109.8(2) . . ?
C14 C12 C13 110.7(3) . . ?
C14 C12 C15 108.5(3) . . ?
C15 C12 P1 106.8(2) . . ?
C12 C13 H13A 109.5 . . ?
C12 C13 H13B 109.5 . . ?
C12 C13 H13C 109.5 . . ?
H13A C13 H13B 109.5 . . ?
H13A C13 H13C 109.5 . . ?
H13B C13 H13C 109.5 . . ?
C12 C14 H14A 109.5 . . ?
C12 C14 H14B 109.5 . . ?
C12 C14 H14C 109.5 . . ?
H14A C14 H14B 109.5 . . ?
H14A C14 H14C 109.5 . . ?
H14B C14 H14C 109.5 . . ?
C12 C15 H15A 109.5 . . ?
C12 C15 H15B 109.5 . . ?
C12 C15 H15C 109.5 . . ?
H15A C15 H15B 109.5 . . ?
H15A C15 H15C 109.5 . . ?
H15B C15 H15C 109.5 . . ?
N3 C16 C2 110.2(3) . . ?
N3 C16 H16A 109.6 . . ?
N3 C16 H16B 109.6 . . ?
C2 C16 H16A 109.6 . . ?
C2 C16 H16B 109.6 . . ?
H16A C16 H16B 108.1 . . ?
N3 C17 H17A 108.7 . . ?
N3 C17 H17B 108.7 . . ?
H17A C17 H17B 107.6 . . ?
C18 C17 N3 114.0(4) . . ?
C18 C17 H17A 108.7 . . ?
C18 C17 H17B 108.7 . . ?
C17 C18 H18A 109.5 . . ?
C17 C18 H18B 109.5 . . ?
C17 C18 H18C 109.5 . . ?
H18A C18 H18B 109.5 . . ?
H18A C18 H18C 109.5 . . ?
H18B C18 H18C 109.5 . . ?
N3 C19 H19A 108.0 . . ?
N3 C19 H19B 108.0 . . ?
N3 C19 C20 117.3(4) . . ?
H19A C19 H19B 107.2 . . ?
C20 C19 H19A 108.0 . . ?
C20 C19 H19B 108.0 . . ?
C19 C20 H20A 109.5 . . ?
C19 C20 H20B 109.5 . . ?
C19 C20 H20C 109.5 . . ?
H20A C20 H20B 109.5 . . ?
H20A C20 H20C 109.5 . . ?
H20B C20 H20C 109.5 . . ?
N2 C21 C22 179.3(4) . . ?
C21 C22 H22A 109.5 . . ?
C21 C22 H22B 109.5 . . ?
C21 C22 H22C 109.5 . . ?
H22A C22 H22B 109.5 . . ?
H22A C22 H22C 109.5 . . ?
H22B C22 H22C 109.5 . . ?
C24 C23 C28 115.5(3) . . ?
C24 C23 B1 126.5(3) . . ?
C28 C23 B1 117.9(3) . . ?
C23 C24 H24 119.2 . . ?
C23 C24 C25 121.6(3) . . ?
C25 C24 H24 119.2 . . ?
C24 C25 C29 118.6(3) . . ?
C26 C25 C24 121.7(3) . . ?
C26 C25 C29 119.7(3) . . ?
C25 C26 H26 121.3 . . ?
C25 C26 C27 117.4(3) . . ?
C27 C26 H26 121.3 . . ?
C26 C27 C30 121.2(3) . . ?
C28 C27 C26 120.7(3) . . ?
C28 C27 C30 118.1(3) . . ?
C23 C28 H28 118.4 . . ?
C27 C28 C23 123.2(3) . . ?
C27 C28 H28 118.4 . . ?
F7 C30 F8 105.5(3) . . ?
F7 C30 C27 111.5(3) . . ?
F8 C30 C27 111.8(3) . . ?
F9 C30 F7 106.5(3) . . ?
F9 C30 F8 106.3(3) . . ?
F9 C30 C27 114.6(3) . . ?
C32 C31 C36 115.8(3) . . ?
C32 C31 B1 124.4(3) . . ?
C36 C31 B1 119.6(3) . . ?
C31 C32 H32 118.9 . . ?
C31 C32 C33 122.1(3) . . ?
C33 C32 H32 118.9 . . ?
C32 C33 C37 119.8(3) . . ?
C34 C33 C32 121.0(3) . . ?
C34 C33 C37 119.2(3) . . ?
C33 C34 H34 121.0 . . ?
C33 C34 C35 118.0(3) . . ?
C35 C34 H34 121.0 . . ?
C34 C35 C36 121.2(3) . . ?
C34 C35 C38 118.5(3) . . ?
C36 C35 C38 120.2(3) . . ?
C31 C36 H36 119.1 . . ?
C35 C36 C31 121.8(3) . . ?
C35 C36 H36 119.1 . . ?
F22 C37 C33 117.4(12) . . ?
F22 C37 F23 95.9(12) . . ?
F23 C37 C33 105.5(5) . . ?
F24 C37 C33 117.4(6) . . ?
F24 C37 F22 105.1(11) . . ?
F24 C37 F23 113.8(10) . . ?
F22A C37 C33 113.4(6) . . ?
F22A C37 F24A 103.7(5) . . ?
F22A C37 F23A 111.3(6) . . ?
F24A C37 C33 109.2(4) . . ?
F23A C37 C33 115.6(3) . . ?
F23A C37 F24A 102.5(5) . . ?
F19 C38 F20 108.2(3) . . ?
F19 C38 F21 105.9(3) . . ?
F19 C38 C35 113.3(3) . . ?
F20 C38 F21 104.7(3) . . ?
F20 C38 C35 113.6(3) . . ?
F21 C38 C35 110.4(3) . . ?
C40 C39 C44 115.4(3) . . ?
C40 C39 B1 123.9(3) . . ?
C44 C39 B1 120.4(3) . . ?
C39 C40 H40 119.0 . . ?
C41 C40 C39 121.9(3) . . ?
C41 C40 H40 119.0 . . ?
C40 C41 C46 118.0(3) . . ?
C42 C41 C40 121.4(3) . . ?
C42 C41 C46 120.6(3) . . ?
C41 C42 H42 121.0 . . ?
C41 C42 C43 118.0(3) . . ?
C43 C42 H42 121.0 . . ?
C42 C43 C44 120.9(3) . . ?
C42 C43 C45 120.5(3) . . ?
C44 C43 C45 118.5(3) . . ?
C39 C44 H44 118.9 . . ?
C43 C44 C39 122.3(3) . . ?
C43 C44 H44 118.9 . . ?
F4 C45 C43 111.9(3) . . ?
F5 C45 F4 106.2(3) . . ?
F5 C45 C43 112.5(3) . . ?
F6 C45 F4 106.3(3) . . ?
F6 C45 F5 106.4(3) . . ?
F6 C45 C43 113.1(3) . . ?
F1 C46 C41 111.6(3) . . ?
F2 C46 F1 106.8(3) . . ?
F2 C46 F3 106.9(3) . . ?
F2 C46 C41 113.3(3) . . ?
F3 C46 F1 105.6(3) . . ?
F3 C46 C41 112.2(3) . . ?
C48 C47 C52 115.4(3) . . ?
C48 C47 B1 122.9(3) . . ?
C52 C47 B1 121.4(3) . . ?
C47 C48 H48 119.1 . . ?
C47 C48 C49 121.8(3) . . ?
C49 C48 H48 119.1 . . ?
C48 C49 C53 118.0(3) . . ?
C50 C49 C48 121.2(3) . . ?
C50 C49 C53 120.8(3) . . ?
C49 C50 H50 121.0 . . ?
C49 C50 C51 117.9(3) . . ?
C51 C50 H50 121.0 . . ?
C50 C51 C54 121.1(3) . . ?
C52 C51 C50 120.8(3) . . ?
C52 C51 C54 118.1(3) . . ?
C47 C52 H52 118.6 . . ?
C51 C52 C47 122.9(3) . . ?
C51 C52 H52 118.6 . . ?
F16 C53 C49 110.3(7) . . ?
F17 C53 C49 114.6(14) . . ?
F17 C53 F16 99.5(13) . . ?
F18 C53 C49 116.2(9) . . ?
F18 C53 F16 109.3(8) . . ?
F18 C53 F17 105.6(14) . . ?
F16A C53 C49 115.2(8) . . ?
F16A C53 F17A 114.4(15) . . ?
F16A C53 F18A 103.1(8) . . ?
F17A C53 C49 110.3(14) . . ?
F17A C53 F18A 102.4(13) . . ?
F18A C53 C49 110.3(7) . . ?
F13 C54 C51 112.8(12) . . ?
F13 C54 F14 109.7(14) . . ?
F13 C54 F15 111.7(10) . . ?
F14 C54 C51 108.8(10) . . ?
F15 C54 C51 112.1(6) . . ?
F15 C54 F14 101.0(9) . . ?
F13A C54 C51 112.6(11) . . ?
F14A C54 C51 116.8(12) . . ?
F14A C54 F13A 103.1(15) . . ?
F14A C54 F15A 108.7(9) . . ?
F15A C54 C51 113.1(7) . . ?
F15A C54 F13A 101.1(9) . . ?
C23 B1 C31 110.7(3) . . ?
C23 B1 C39 103.8(2) . . ?
C39 B1 C31 112.8(3) . . ?
C47 B1 C23 115.6(3) . . ?
C47 B1 C31 104.2(2) . . ?
C47 B1 C39 110.0(3) . . ?
F10 C29 C25 111.6(8) . . ?
F11 C29 C25 113.8(5) . . ?
F11 C29 F10 105.6(8) . . ?
F12 C29 C25 116.6(9) . . ?
F12 C29 F10 99.3(13) . . ?
F12 C29 F11 108.5(9) . . ?
F10A C29 C25 114.5(8) . . ?
F10A C29 F11A 116.3(10) . . ?
F10A C29 F12A 109.9(10) . . ?
F11A C29 C25 110.9(8) . . ?
F11A C29 F12A 93.3(8) . . ?
F12A C29 C25 109.8(7) . . ?

loop_
_geom_bond_atom_site_label_1
_geom_bond_atom_site_label_2
_geom_bond_distance
_geom_bond_site_symmetry_2
_geom_bond_publ_flag
Rh1 P1 2.3019(9) . ?
Rh1 N1 1.923(3) . ?
Rh1 N2 2.171(3) . ?
Rh1 N3 2.191(3) . ?
Rh1 C1 1.998(3) . ?
P1 C7 1.845(3) . ?
P1 C8 1.877(4) . ?
P1 C12 1.866(3) . ?
O1 N1 1.154(4) . ?
N2 C21 1.138(4) . ?
N3 C16 1.495(5) . ?
N3 C17 1.516(5) . ?
N3 C19 1.486(5) . ?
C1 C2 1.394(5) . ?
C1 C6 1.390(5) . ?
C2 C3 1.397(5) . ?
C2 C16 1.500(6) . ?
C3 H3 0.9500 . ?
C3 C4 1.369(6) . ?
C4 H4 0.9500 . ?
C4 C5 1.386(6) . ?
C5 H5 0.9500 . ?
C5 C6 1.401(5) . ?
C6 C7 1.510(5) . ?
C7 H7A 0.9900 . ?
C7 H7B 0.9900 . ?
C8 C9 1.536(5) . ?
C8 C10 1.519(6) . ?
C8 C11 1.541(5) . ?
C9 H9A 0.9800 . ?
C9 H9B 0.9800 . ?
C9 H9C 0.9800 . ?
C10 H10A 0.9800 . ?
C10 H10B 0.9800 . ?
C10 H10C 0.9800 . ?
C11 H11A 0.9800 . ?
C11 H11B 0.9800 . ?
C11 H11C 0.9800 . ?
C12 C13 1.531(5) . ?
C12 C14 1.527(5) . ?
C12 C15 1.535(5) . ?
C13 H13A 0.9800 . ?
C13 H13B 0.9800 . ?
C13 H13C 0.9800 . ?
C14 H14A 0.9800 . ?
C14 H14B 0.9800 . ?
C14 H14C 0.9800 . ?
C15 H15A 0.9800 . ?
C15 H15B 0.9800 . ?
C15 H15C 0.9800 . ?
C16 H16A 0.9900 . ?
C16 H16B 0.9900 . ?
C17 H17A 0.9900 . ?
C17 H17B 0.9900 . ?
C17 C18 1.513(6) . ?
C18 H18A 0.9800 . ?
C18 H18B 0.9800 . ?
C18 H18C 0.9800 . ?
C19 H19A 0.9900 . ?
C19 H19B 0.9900 . ?
C19 C20 1.525(6) . ?
C20 H20A 0.9800 . ?
C20 H20B 0.9800 . ?
C20 H20C 0.9800 . ?
C21 C22 1.451(5) . ?
C22 H22A 0.9800 . ?
C22 H22B 0.9800 . ?
C22 H22C 0.9800 . ?
F1 C46 1.349(4) . ?
F2 C46 1.330(4) . ?
F3 C46 1.334(5) . ?
F4 C45 1.345(4) . ?
F5 C45 1.342(4) . ?
F6 C45 1.339(4) . ?
F7 C30 1.340(4) . ?
F8 C30 1.343(4) . ?
F9 C30 1.330(4) . ?
F19 C38 1.321(5) . ?
F20 C38 1.326(4) . ?
F21 C38 1.360(5) . ?
C23 C24 1.395(5) . ?
C23 C28 1.402(4) . ?
C23 B1 1.637(5) . ?
C24 H24 0.9500 . ?
C24 C25 1.401(5) . ?
C25 C26 1.379(5) . ?
C25 C29 1.498(5) . ?
C26 H26 0.9500 . ?
C26 C27 1.396(5) . ?
C27 C28 1.375(4) . ?
C27 C30 1.496(4) . ?
C28 H28 0.9500 . ?
C31 C32 1.393(4) . ?
C31 C36 1.407(4) . ?
C31 B1 1.646(5) . ?
C32 H32 0.9500 . ?
C32 C33 1.396(5) . ?
C33 C34 1.378(5) . ?
C33 C37 1.489(5) . ?
C34 H34 0.9500 . ?
C34 C35 1.383(5) . ?
C35 C36 1.386(5) . ?
C35 C38 1.494(5) . ?
C36 H36 0.9500 . ?
C37 F22 1.302(16) . ?
C37 F23 1.436(12) . ?
C37 F24 1.162(10) . ?
C37 F22A 1.288(8) . ?
C37 F24A 1.410(7) . ?
C37 F23A 1.302(5) . ?
C39 C40 1.398(5) . ?
C39 C44 1.405(4) . ?
C39 B1 1.638(5) . ?
C40 H40 0.9500 . ?
C40 C41 1.392(5) . ?
C41 C42 1.376(5) . ?
C41 C46 1.499(5) . ?
C42 H42 0.9500 . ?
C42 C43 1.380(5) . ?
C43 C44 1.388(5) . ?
C43 C45 1.498(5) . ?
C44 H44 0.9500 . ?
C47 C48 1.399(5) . ?
C47 C52 1.399(4) . ?
C47 B1 1.635(5) . ?
C48 H48 0.9500 . ?
C48 C49 1.401(5) . ?
C49 C50 1.379(5) . ?
C49 C53 1.486(5) . ?
C50 H50 0.9500 . ?
C50 C51 1.385(5) . ?
C51 C52 1.383(5) . ?
C51 C54 1.497(5) . ?
C52 H52 0.9500 . ?
C53 F16 1.395(10) . ?
C53 F17 1.34(2) . ?
C53 F18 1.250(14) . ?
C53 F16A 1.282(11) . ?
C53 F17A 1.33(2) . ?
C53 F18A 1.421(12) . ?
C54 F13 1.288(16) . ?
C54 F14 1.418(14) . ?
C54 F15 1.318(9) . ?
C54 F13A 1.374(15) . ?
C54 F14A 1.242(17) . ?
C54 F15A 1.373(10) . ?
C29 F10 1.351(13) . ?
C29 F11 1.335(7) . ?
C29 F12 1.184(12) . ?
C29 F10A 1.296(14) . ?
C29 F11A 1.347(13) . ?
C29 F12A 1.435(10) . ?
